data_2200444
loop_
_publ_author_name
'Srinivasan, N.'
'Sridhar, B.'
'Rajaram, R. K.'

_publ_section_title
;
 Bis(<small>DL</small>-phenylalaninium) sulfate monohydrate
;
_journal_issue 8
_journal_name_full 'Acta Crystallographica Section E'
_journal_page_first o772
_journal_page_last o774
_journal_paper_doi 10.1107/S160053680101234X
_journal_volume 57
_journal_year 2001
_chemical_formula_iupac '2C9 H12 N O2 1+, O4 S 2-, H2 O'
_chemical_formula_moiety '2C9 H12 N O2 1+, O4 S 2-, H2 O'
_chemical_formula_sum 'C18 H26 N2 O9 S'
_chemical_formula_weight 446.47
_chemical_name_common 'Bis(DL-phenylalaninium)sulfate monohydrate'
_chemical_name_systematic
;
?
;
_space_group_IT_number 14
_symmetry_cell_setting monoclinic
_symmetry_space_group_name_Hall '-P 2yn'
_symmetry_space_group_name_H-M 'P 1 21/n 1'
_audit_creation_method SHELXL-97
_cell_angle_alpha 90.00
_cell_angle_beta 90.70(2)
_cell_angle_gamma 90.00
_cell_formula_units_Z 4
_cell_length_a 14.560(2)
_cell_length_b 6.6000(12)
_cell_length_c 22.115(4)
_cell_measurement_reflns_used 25
_cell_measurement_temperature 293(2)
_cell_measurement_theta_max 15.80
_cell_measurement_theta_min 7.98
_cell_volume 2125.0(6)
_computing_cell_refinement 'CAD-4 Software'
_computing_data_collection 'CAD-4 Software (Enraf-Nonius, 1989)'
_computing_data_reduction 'CAD-4 Software'
_computing_molecular_graphics 'PLATON (Spek, 1999)'
_computing_publication_material SHELXL97
_computing_structure_refinement 'SHELXL97 (Sheldrick, 1997)'
_computing_structure_solution 'SHELXS97 (Sheldrick, 1997)'
_diffrn_ambient_temperature 293(2)
_diffrn_measured_fraction_theta_full .984
_diffrn_measured_fraction_theta_max .984
_diffrn_measurement_device_type 'Enraf-Nonius sealed tube'
_diffrn_measurement_method \w-2\q
_diffrn_radiation_monochromator graphite
_diffrn_radiation_source 'fine-focus sealed tube'
_diffrn_radiation_type MoK\a
_diffrn_radiation_wavelength .71069
_diffrn_reflns_av_R_equivalents .021
_diffrn_reflns_av_sigmaI/netI .027
_diffrn_reflns_limit_h_max 17
_diffrn_reflns_limit_h_min 0
_diffrn_reflns_limit_k_max 7
_diffrn_reflns_limit_k_min 0
_diffrn_reflns_limit_l_max 26
_diffrn_reflns_limit_l_min -26
_diffrn_reflns_number 3825
_diffrn_reflns_theta_full 24.98
_diffrn_reflns_theta_max 24.98
_diffrn_reflns_theta_min 2.80
_diffrn_standards_decay_% none
_diffrn_standards_interval_count 3
_diffrn_standards_interval_time 60
_diffrn_standards_number 25
_exptl_absorpt_coefficient_mu .205
_exptl_absorpt_correction_T_max .980
_exptl_absorpt_correction_T_min .951
_exptl_absorpt_correction_type '\y scan'
_exptl_absorpt_process_details '(North et al., 1968)'
_exptl_crystal_colour colorless
_exptl_crystal_density_diffrn 1.396
_exptl_crystal_density_meas 1.39
_exptl_crystal_density_method 'flotation in a mixture of bromoform and xylene'
_exptl_crystal_description needles
_exptl_crystal_F_000 944
_exptl_crystal_size_max .4
_exptl_crystal_size_mid .2
_exptl_crystal_size_min .1
_refine_diff_density_max .52
_refine_diff_density_min -.26
_refine_ls_extinction_method none
_refine_ls_goodness_of_fit_ref 1.05
_refine_ls_hydrogen_treatment mixed
_refine_ls_matrix_type full
_refine_ls_number_parameters 281
_refine_ls_number_reflns 3671
_refine_ls_number_restraints 2
_refine_ls_restrained_S_all 1.05
_refine_ls_R_factor_all .066
_refine_ls_R_factor_gt .046
_refine_ls_shift/su_max <0.001
_refine_ls_shift/su_mean <0.001
_refine_ls_structure_factor_coef Fsqd
_refine_ls_weighting_details 'calc w = 1/[\s^2^(Fo^2^)+(0.0530P)^2^+1.5922P] where P = (Fo^2^+2Fc^2^)/3'
_refine_ls_weighting_scheme calc
_refine_ls_wR_factor_ref .119
_reflns_number_gt 2806
_reflns_number_total 3671
_reflns_threshold_expression I>2\s(I)
_cod_data_source_file ci6038.cif
_cod_data_source_block I
_cod_original_cell_volume 2124.9(6)
_cod_original_sg_symbol_H-M 'P 21/n'
_cod_database_code 2200444
_cod_database_fobs_code 2200444

loop_
_symmetry_equiv_pos_as_xyz
'x, y, z'
'-x+1/2, y+1/2, -z+1/2'
'-x, -y, -z'
'x-1/2, -y-1/2, z-1/2'

loop_
_atom_site_label
_atom_site_fract_x
_atom_site_fract_y
_atom_site_fract_z
_atom_site_U_iso_or_equiv
_atom_site_adp_type
_atom_site_calc_flag
_atom_site_refinement_flags
_atom_site_occupancy
_atom_site_disorder_assembly
_atom_site_disorder_group
_atom_site_type_symbol
S .27906(4) .20427(9) -.10666(3) .02978(17) Uani d . 1 . . S
O1 .32429(11) .2919(3) -.05195(7) .0369(4) Uani d . 1 . . O
O2 .19967(12) .0864(3) -.08762(9) .0530(6) Uani d . 1 . . O
O3 .34514(12) .0639(3) -.13478(8) .0468(5) Uani d . 1 . . O
O4 .25546(17) .3665(3) -.14796(10) .0673(7) Uani d . 1 . . O
OW .57935(17) .4282(4) .18734(12) .0684(7) Uani d D 1 . . O
H1 .628(2) .513(6) .1784(18) .101(14) Uiso d D 1 . . H
H2 .539(2) .445(6) .1566(13) .081(12) Uiso d D 1 . . H
O1A .50678(12) .3299(3) .04872(8) .0447(5) Uani d . 1 . . O
O1B .49823(11) .1962(3) -.04434(8) .0433(5) Uani d . 1 . . O
H1B .4439 .2278 -.0425 .065 Uiso calc R 1 . . H
C11 .54087(16) .2536(3) .00510(11) .0318(5) Uani d . 1 . . C
C12 .64337(15) .2134(4) .00081(10) .0317(5) Uani d . 1 . . C
H12 .6529 .0672 -.0037 .038 Uiso calc R 1 . . H
N11 .68793(14) .2804(3) .05773(9) .0344(5) Uani d . 1 . . N
H11A .7481 .2577 .0559 .052 Uiso calc R 1 . . H
H11B .6647 .2116 .0886 .052 Uiso calc R 1 . . H
H11C .6779 .4122 .0630 .052 Uiso calc R 1 . . H
C13 .68506(17) .3202(4) -.05313(12) .0404(6) Uani d . 1 . . C
H13A .6562 .2692 -.0898 .048 Uiso calc R 1 . . H
H13B .6715 .4638 -.0505 .048 Uiso calc R 1 . . H
C14 .78803(17) .2929(4) -.05764(11) .0380(6) Uani d . 1 . . C
C15 .8272(2) .1050(5) -.06414(16) .0612(9) Uani d . 1 . . C
H15 .7900 -.0095 -.0660 .073 Uiso calc R 1 . . H
C16 .9219(2) .0849(6) -.06797(17) .0706(10) Uani d . 1 . . C
H16 .9478 -.0431 -.0719 .085 Uiso calc R 1 . . H
C17 .9768(2) .2511(6) -.06595(14) .0621(10) Uani d . 1 . . C
H17 1.0402 .2369 -.0686 .075 Uiso calc R 1 . . H
C18 .9391(2) .4382(6) -.06004(13) .0557(9) Uani d . 1 . . C
H18 .9767 .5521 -.0593 .067 Uiso calc R 1 . . H
C19 .84491(19) .4598(5) -.05507(12) .0451(7) Uani d . 1 . . C
H19 .8198 .5881 -.0500 .054 Uiso calc R 1 . . H
O2A -.19852(14) .2220(3) .20968(9) .0572(6) Uani d . 1 . . O
O2B -.10045(13) .1978(4) .13422(10) .0584(6) Uani d . 1 . . O
H2B -.1328 .1015 .1242 .088 Uiso calc R 1 . . H
C21 -.13276(16) .2795(4) .18392(11) .0352(6) Uani d . 1 . . C
C22 -.07529(15) .4580(4) .20500(11) .0323(5) Uani d . 1 . . C
H22 -.0597 .5423 .1701 .039 Uiso calc R 1 . . H
N21 -.13195(13) .5768(3) .24707(9) .0334(5) Uani d . 1 . . N
H21A -.1001 .6834 .2603 .050 Uiso calc R 1 . . H
H21B -.1474 .4995 .2783 .050 Uiso calc R 1 . . H
H21C -.1826 .6192 .2280 .050 Uiso calc R 1 . . H
C23 .01357(16) .3814(4) .23563(14) .0441(7) Uani d . 1 . . C
H23A -.0024 .2894 .2680 .053 Uiso calc R 1 . . H
H23B .0487 .3056 .2063 .053 Uiso calc R 1 . . H
C24 .07292(15) .5482(4) .26114(12) .0366(6) Uani d . 1 . . C
C25 .11920(18) .6813(5) .22420(12) .0465(7) Uani d . 1 . . C
H25 .1133 .6686 .1824 .056 Uiso calc R 1 . . H
C26 .1739(2) .8323(5) .24803(14) .0577(8) Uani d . 1 . . C
H26 .2040 .9218 .2225 .069 Uiso calc R 1 . . H
C27 .1840(2) .8505(6) .31019(15) .0611(9) Uani d . 1 . . C
H27 .2219 .9502 .3266 .073 Uiso calc R 1 . . H
C28 .1380(2) .7217(5) .34712(13) .0555(8) Uani d . 1 . . C
H28 .1438 .7355 .3888 .067 Uiso calc R 1 . . H
C29 .08293(18) .5708(5) .32339(13) .0463(7) Uani d . 1 . . C
H29 .0522 .4834 .3492 .056 Uiso calc R 1 . . H

loop_
_atom_site_aniso_label
_atom_site_aniso_U_11
_atom_site_aniso_U_22
_atom_site_aniso_U_33
_atom_site_aniso_U_12
_atom_site_aniso_U_13
_atom_site_aniso_U_23
S .0282(3) .0276(3) .0333(3) -.0037(3) -.0074(2) -.0020(3)
O1 .0336(9) .0384(10) .0387(10) -.0027(8) -.0090(7) -.0088(8)
O2 .0362(10) .0633(14) .0597(13) -.0206(10) .0064(9) -.0188(11)
O3 .0380(10) .0588(13) .0439(11) .0020(9) .0019(8) -.0149(9)
O4 .0854(16) .0513(13) .0644(14) .0018(12) -.0350(12) .0122(11)
OW .0604(15) .0556(15) .0889(19) -.0116(12) -.0160(13) .0189(13)
O1A .0376(10) .0548(12) .0418(11) .0040(9) .0065(8) .0005(9)
O1B .0291(9) .0482(11) .0523(11) .0011(9) -.0069(8) -.0123(9)
C11 .0314(12) .0225(12) .0415(14) -.0014(10) .0002(11) .0022(11)
C12 .0298(12) .0311(12) .0340(12) -.0016(11) -.0032(9) -.0026(10)
N11 .0346(11) .0331(11) .0353(11) -.0014(9) -.0041(9) -.0002(9)
C13 .0345(13) .0487(17) .0379(14) .0009(12) .0001(11) .0058(12)
C14 .0337(13) .0482(16) .0322(13) .0026(13) .0024(10) .0021(12)
C15 .0512(18) .0501(19) .083(2) -.0004(16) .0156(16) .0005(17)
C16 .054(2) .068(2) .090(3) .0240(19) .0210(18) .014(2)
C17 .0317(15) .104(3) .0508(18) .0092(18) .0026(13) .0097(19)
C18 .0393(16) .085(3) .0431(17) -.0165(16) -.0020(12) -.0015(16)
C19 .0449(15) .0493(17) .0412(15) -.0031(13) .0005(12) -.0034(13)
O2A .0453(11) .0670(14) .0597(12) -.0273(11) .0167(10) -.0143(11)
O2B .0465(12) .0628(14) .0664(14) -.0218(10) .0188(10) -.0313(11)
C21 .0258(12) .0417(14) .0381(13) -.0018(11) -.0002(10) -.0030(12)
C22 .0242(11) .0385(14) .0342(13) -.0021(10) .0015(9) -.0029(11)
N21 .0280(10) .0395(12) .0325(11) .0024(9) -.0003(8) -.0006(9)
C23 .0266(13) .0415(15) .0641(18) .0007(11) -.0047(12) -.0060(14)
C24 .0205(11) .0451(15) .0441(15) .0028(11) -.0005(10) -.0046(12)
C25 .0371(14) .066(2) .0359(14) -.0110(14) .0009(11) -.0085(14)
C26 .0496(17) .068(2) .0553(19) -.0253(16) .0070(14) -.0048(16)
C27 .0469(17) .075(2) .061(2) -.0210(17) .0007(15) -.0251(18)
C28 .0464(16) .080(2) .0401(15) -.0041(16) -.0038(13) -.0153(16)
C29 .0351(14) .0601(19) .0436(15) -.0010(13) .0005(11) .0047(14)

loop_
_atom_type_symbol
_atom_type_description
_atom_type_scat_dispersion_real
_atom_type_scat_dispersion_imag
_atom_type_scat_source
C C .0033 .0016 'International Tables Vol C Tables 4.2.6.8 and 6.1.1.4'
H H .0000 .0000 'International Tables Vol C Tables 4.2.6.8 and 6.1.1.4'
O O .0106 .0060 'International Tables Vol C Tables 4.2.6.8 and 6.1.1.4'
N N .0061 .0033 'International Tables Vol C Tables 4.2.6.8 and 6.1.1.4'
S S .1246 .1234 'International Tables Vol C Tables 4.2.6.8 and 6.1.1.4'

loop_
_geom_angle_atom_site_label_1
_geom_angle_atom_site_label_2
_geom_angle_atom_site_label_3
_geom_angle
O4 S O2 113.20(14)
O4 S O3 110.44(14)
O2 S O3 108.01(12)
O4 S O1 108.98(12)
O2 S O1 108.47(11)
O3 S O1 107.57(10)
H1 OW H2 105(4)
C11 O1B H1B 109.5
O1A C11 O1B 126.7(2)
O1A C11 C12 122.6(2)
O1B C11 C12 110.7(2)
N11 C12 C13 110.8(2)
N11 C12 C11 108.42(19)
C13 C12 C11 111.7(2)
N11 C12 H12 108.6
C13 C12 H12 108.6
C11 C12 H12 108.6
C12 N11 H11A 109.5
C12 N11 H11B 109.5
H11A N11 H11B 109.5
C12 N11 H11C 109.5
H11A N11 H11C 109.5
H11B N11 H11C 109.5
C14 C13 C12 113.7(2)
C14 C13 H13A 108.8
C12 C13 H13A 108.8
C14 C13 H13B 108.8
C12 C13 H13B 108.8
H13A C13 H13B 107.7
C15 C14 C19 118.4(2)
C15 C14 C13 121.8(3)
C19 C14 C13 119.8(3)
C14 C15 C16 120.4(3)
C14 C15 H15 119.8
C16 C15 H15 119.8
C17 C16 C15 120.4(3)
C17 C16 H16 119.8
C15 C16 H16 119.8
C18 C17 C16 119.9(3)
C18 C17 H17 120.0
C16 C17 H17 120.0
C17 C18 C19 120.2(3)
C17 C18 H18 119.9
C19 C18 H18 119.9
C14 C19 C18 120.6(3)
C14 C19 H19 119.7
C18 C19 H19 119.7
C21 O2B H2B 109.5
O2A C21 O2B 124.8(2)
O2A C21 C22 123.3(2)
O2B C21 C22 111.9(2)
N21 C22 C21 107.22(19)
N21 C22 C23 111.7(2)
C21 C22 C23 109.8(2)
N21 C22 H22 109.4
C21 C22 H22 109.4
C23 C22 H22 109.4
C22 N21 H21A 109.5
C22 N21 H21B 109.5
H21A N21 H21B 109.5
C22 N21 H21C 109.5
H21A N21 H21C 109.5
H21B N21 H21C 109.5
C24 C23 C22 113.6(2)
C24 C23 H23A 108.8
C22 C23 H23A 108.8
C24 C23 H23B 108.8
C22 C23 H23B 108.8
H23A C23 H23B 107.7
C25 C24 C29 118.2(2)
C25 C24 C23 121.7(2)
C29 C24 C23 120.1(3)
C26 C25 C24 121.2(3)
C26 C25 H25 119.4
C24 C25 H25 119.4
C25 C26 C27 119.7(3)
C25 C26 H26 120.1
C27 C26 H26 120.1
C28 C27 C26 119.6(3)
C28 C27 H27 120.2
C26 C27 H27 120.2
C27 C28 C29 120.8(3)
C27 C28 H28 119.6
C29 C28 H28 119.6
C28 C29 C24 120.5(3)
C28 C29 H29 119.7
C24 C29 H29 119.7

loop_
_geom_bond_atom_site_label_1
_geom_bond_atom_site_label_2
_geom_bond_site_symmetry_2
_geom_bond_distance
_geom_bond_publ_flag
S O4 . 1.446(2) ?
S O2 . 1.4597(19) ?
S O3 . 1.4782(19) ?
S O1 . 1.4876(17) ?
OW H1 . .92(2) ?
OW H2 . .90(2) ?
O1A C11 . 1.201(3) yes
O1B C11 . 1.307(3) yes
O1B H1B . .82 ?
C11 C12 . 1.520(3) ?
C12 N11 . 1.477(3) ?
C12 C13 . 1.519(3) ?
C12 H12 . .98 ?
N11 H11A . .89 ?
N11 H11B . .89 ?
N11 H11C . .89 ?
C13 C14 . 1.515(3) ?
C13 H13A . .97 ?
C13 H13B . .97 ?
C14 C15 . 1.373(4) ?
C14 C19 . 1.379(4) ?
C15 C16 . 1.389(4) ?
C15 H15 . .93 ?
C16 C17 . 1.358(5) ?
C16 H16 . .93 ?
C17 C18 . 1.358(5) ?
C17 H17 . .93 ?
C18 C19 . 1.385(4) ?
C18 H18 . .93 ?
C19 H19 . .93 ?
O2A C21 . 1.183(3) yes
O2B C21 . 1.316(3) yes
O2B H2B . .82 ?
C21 C22 . 1.516(3) ?
C22 N21 . 1.476(3) ?
C22 C23 . 1.538(3) ?
C22 H22 . .98 ?
N21 H21A . .89 ?
N21 H21B . .89 ?
N21 H21C . .89 ?
C23 C24 . 1.505(4) ?
C23 H23A . .97 ?
C23 H23B . .97 ?
C24 C25 . 1.381(4) ?
C24 C29 . 1.391(4) ?
C25 C26 . 1.377(4) ?
C25 H25 . .93 ?
C26 C27 . 1.386(4) ?
C26 H26 . .93 ?
C27 C28 . 1.361(5) ?
C27 H27 . .93 ?
C28 C29 . 1.378(4) ?
C28 H28 . .93 ?
C29 H29 . .93 ?

loop_
_geom_hbond_atom_site_label_D
_geom_hbond_atom_site_label_H
_geom_hbond_atom_site_label_A
_geom_hbond_site_symmetry_A
_geom_hbond_distance_DH
_geom_hbond_distance_HA
_geom_hbond_distance_DA
_geom_hbond_angle_DHA
O1B H1B O1 . .82 1.80 2.614(2) 170
O2B H2B O2 3_555 .82 1.77 2.575(3) 168
N11 H11A O2 3_655 .89 2.49 2.992(3) 116
N11 H11B O3 3_655 .89 2.09 2.884(3) 148
N11 H11C O1 3_665 .89 1.97 2.831(3) 163
N11 H11C O4 3_665 .89 2.56 3.170(3) 126
N21 H21A OW 2_555 .89 2.01 2.836(3) 154
N21 H21C O4 3_565 .89 2.05 2.843(3) 147
N21 H21C O2A 2_455 .89 2.33 2.826(3) 115
N21 H21B O3 4_566 .89 1.97 2.797(3) 154
OW H1 O4 3_665 .92(2) 2.00(2) 2.904(3) 165(4)
OW H2 O1A . .90(2) 2.54(3) 3.295(3) 142(3)

loop_
_geom_torsion_atom_site_label_1
_geom_torsion_atom_site_label_2
_geom_torsion_atom_site_label_3
_geom_torsion_atom_site_label_4
_geom_torsion
_geom_torsion_publ_flag
O1A C11 C12 N11 .8(3) yes
O1B C11 C12 N11 -179.8(2) ?
O1A C11 C12 C13 -121.6(3) ?
O1B C11 C12 C13 57.8(3) ?
N11 C12 C13 C14 56.2(3) yes
C11 C12 C13 C14 177.2(2) yes
C12 C13 C14 C15 60.9(4) yes
C12 C13 C14 C19 -119.0(3) ?
C19 C14 C15 C16 .1(5) ?
C13 C14 C15 C16 -179.8(3) ?
C14 C15 C16 C17 -.7(6) ?
C15 C16 C17 C18 .1(5) ?
C16 C17 C18 C19 1.0(5) ?
C15 C14 C19 C18 1.1(4) ?
C13 C14 C19 C18 -179.0(2) ?
C17 C18 C19 C14 -1.7(4) ?
O2A C21 C22 N21 -18.5(4) yes
O2B C21 C22 N21 161.7(2) ?
O2A C21 C22 C23 103.1(3) ?
O2B C21 C22 C23 -76.7(3) ?
N21 C22 C23 C24 -58.1(3) yes
C21 C22 C23 C24 -176.9(2) yes
C22 C23 C24 C25 -70.0(3) yes
C22 C23 C24 C29 110.5(3) ?
C29 C24 C25 C26 .1(4) ?
C23 C24 C25 C26 -179.5(3) ?
C24 C25 C26 C27 .8(5) ?
C25 C26 C27 C28 -1.5(5) ?
C26 C27 C28 C29 1.2(5) ?
C27 C28 C29 C24 -.4(5) ?
C25 C24 C29 C28 -.3(4) ?
C23 C24 C29 C28 179.2(3) ?

loop_
_cod_related_entry_id
_cod_related_entry_database
_cod_related_entry_code
1 ChemSpider 21132794
